data_4128635
loop_
_publ_author_name
'Frentzel-Beyme, Louis'
'Klo\&s, Marvin'
'Kolodzeiski, Pascal'
'Pallach, Roman'
'Henke, Sebastian'

_publ_section_title
;
 Meltable Mixed-Linker Zeolitic Imidazolate Frameworks and Their
 Microporous Glasses: From Melting Point Engineering to Selective
 Hydrocarbon Sorption.
;
_journal_issue 31
_journal_name_full 'Journal of the American Chemical Society'
_journal_page_first 12362
_journal_page_last 12371
_journal_paper_doi 10.1021/jacs.9b05558
_journal_volume 141
_journal_year 2019
_chemical_formula_moiety '0.06(C115.2 H95.2 Co16 N64)'
_chemical_formula_sum 'C7.2 H6.6 Co N4'
_chemical_formula_weight 208.09
_space_group_crystal_system orthorhombic
_space_group_IT_number 61
_space_group_name_Hall '-P 2ac 2ab'
_space_group_name_H-M_alt 'P b c a'
_atom_sites_solution_hydrogens geom
_audit_creation_date 2018-10-29
_audit_creation_method
;
Olex2 1.2
(compiled May 18 2018 14:05:52 for OlexSys, GUI svn.r5506)
;
_cell_angle_alpha 90
_cell_angle_beta 90
_cell_angle_gamma 90
_cell_formula_units_Z 16
_cell_length_a 15.5146(11)
_cell_length_b 15.7585(10)
_cell_length_c 18.0597(11)
_cell_measurement_reflns_used 9435
_cell_measurement_temperature 300(2)
_cell_measurement_theta_max 29.28
_cell_measurement_theta_min 2.16
_cell_volume 4415.4(5)
_computing_molecular_graphics 'Olex2 (Dolomanov et al., 2009)'
_computing_publication_material 'Olex2 (Dolomanov et al., 2009)'
_computing_structure_refinement 'ShelXL (Sheldrick, 2015)'
_diffrn_ambient_temperature 300(2)
_diffrn_measured_fraction_theta_full 0.998
_diffrn_measured_fraction_theta_max 0.998
_diffrn_measurement_device_type 'Bruker APEX-II CCD'
_diffrn_measurement_method '\f and \w scans'
_diffrn_radiation_type MoK\a
_diffrn_radiation_wavelength 0.71073
_diffrn_reflns_av_R_equivalents 0.0399
_diffrn_reflns_av_unetI/netI 0.0256
_diffrn_reflns_Laue_measured_fraction_full 0.998
_diffrn_reflns_Laue_measured_fraction_max 0.998
_diffrn_reflns_limit_h_max 20
_diffrn_reflns_limit_h_min -20
_diffrn_reflns_limit_k_max 20
_diffrn_reflns_limit_k_min -20
_diffrn_reflns_limit_l_max 23
_diffrn_reflns_limit_l_min -23
_diffrn_reflns_number 45024
_diffrn_reflns_point_group_measured_fraction_full 0.998
_diffrn_reflns_point_group_measured_fraction_max 0.998
_diffrn_reflns_theta_full 27.500
_diffrn_reflns_theta_max 28.000
_diffrn_reflns_theta_min 2.820
_diffrn_standards_number 0
_exptl_absorpt_coefficient_mu 1.513
_exptl_absorpt_correction_T_max 0.7459
_exptl_absorpt_correction_T_min 0.4702
_exptl_absorpt_correction_type multi-scan
_exptl_absorpt_process_details
;
SADABS-2016/2 (Bruker,2016) was used for absorption correction.
wR2(int) was 0.1195 before and 0.0633 after correction.
The Ratio of minimum to maximum transmission is 0.6304.
The \l/2 correction factor is Not present.
;
_exptl_crystal_colour 'dark violet'
_exptl_crystal_colour_modifier dark
_exptl_crystal_colour_primary violet
_exptl_crystal_density_diffrn 1.252
_exptl_crystal_description prism
_exptl_crystal_F_000 1677
_exptl_crystal_size_max 0.765
_exptl_crystal_size_mid 0.726
_exptl_crystal_size_min 0.599
_refine_diff_density_max 0.430
_refine_diff_density_min -0.270
_refine_diff_density_rms 0.066
_refine_ls_extinction_method none
_refine_ls_goodness_of_fit_ref 1.098
_refine_ls_hydrogen_treatment constr
_refine_ls_matrix_type full
_refine_ls_number_parameters 307
_refine_ls_number_reflns 5319
_refine_ls_number_restraints 84
_refine_ls_restrained_S_all 1.097
_refine_ls_R_factor_all 0.0750
_refine_ls_R_factor_gt 0.0466
_refine_ls_shift/su_max 0.000
_refine_ls_shift/su_mean 0.000
_refine_ls_structure_factor_coef Fsqd
_refine_ls_weighting_details 'w=1/[\s^2^(Fo^2^)+(0.0817P)^2^+2.6686P] where P=(Fo^2^+2Fc^2^)/3'
_refine_ls_weighting_scheme calc
_refine_ls_wR_factor_gt 0.1388
_refine_ls_wR_factor_ref 0.1740
_reflns_Friedel_coverage 0.000
_reflns_number_gt 3600
_reflns_number_total 5319
_reflns_threshold_expression 'I > 2\s(I)'
_cod_data_source_file VT_dry_ZIF-62_Co_0-30_300K.cif
_cod_data_source_block int1_zif-62_co_1_no_guest_300k
_cod_original_formula_sum 'C7.20 H6.60 Co N4'
_cod_database_code 4128635
_shelx_shelxl_version_number 2014/7
_shelx_space_group_comment
;
The symmetry employed for this shelxl refinement is uniquely defined
by the following loop, which should always be used as a source of
symmetry information in preference to the above space-group names.
They are only intended as comments.
;
_shelx_estimated_absorpt_t_max 0.464
_shelx_estimated_absorpt_t_min 0.391
_olex2_refinement_description
;
1. Fixed Uiso
 At 1.2 times of:
  All C(H) groups
2. Restrained distances
 C23B-C22B \\sim C24B-C23B \\sim C25B-C24B \\sim C26B-C25B \\sim C27B-C26B
\\sim C27B-C22B
 with sigma of 0.02
 N22B-C21 \\sim N22A-C21 \\sim N21A-C21 \\sim N21B-C21
 with sigma of 0.02
 C16-C15 \\sim C17-C16 \\sim C13-C12 \\sim C14-C13 \\sim C15-C14 \\sim C17-C12
 with sigma of 0.02
 N22B-C23B \\sim N22A-C23A \\sim N21B-C22B \\sim N21A-C22A
 with sigma of 0.02
3. Restrained planarity
 C22B, C23B, C24B, C25B, C26B, C27B
 with sigma of 0.1
 C12, C13, C14, C15, C16, C17
 with sigma of 0.1
4. Uiso/Uaniso restraints and constraints
N22B \\sim N22A \\sim N21A \\sim N21B: within 2A with sigma of 0.04 and sigma
for terminal atoms of 0.08
C25B \\sim C24B \\sim C26B \\sim C27B: within 2A with sigma of 0.01 and sigma
for terminal atoms of 0.02
C22A \\sim C23A: within 2A with sigma of 0.04 and sigma for terminal atoms of
0.08
5. Others
 Fixed Sof: N21B(0.5) N21A(0.5) N22B(0.5) N22A(0.5) H12(0.5) H13(0.5) C14(0.4)
 H14(0.4) C15(0.4) H15(0.4) C16(0.4) H16(0.4) C17(0.4) H17(0.4) H21(0.5)
 C22A(0.5) H22A(0.5) C22B(0.5) C23A(0.5) H23A(0.5) C23B(0.5) C24B(0.2)
 H24B(0.2) C25B(0.2) H25B(0.2) C26B(0.2) H26B(0.2) C27B(0.2) H27B(0.2)
6.a Aromatic/amide H refined with riding coordinates:
 C11(H11), C12(H12), C13(H13), C14(H14), C15(H15), C16(H16), C17(H17),
 C21(H21), C22A(H22A), C23A(H23A), C24B(H24B), C25B(H25B), C26B(H26B),
 C27B(H27B), C31(H31), C32(H32), C33(H33), C41(H41), C42(H42), C43(H43)
;
_olex2_submission_special_instructions 'No special instructions were received'

loop_
_space_group_symop_operation_xyz
'x, y, z'
'-x+1/2, -y, z+1/2'
'-x, y+1/2, -z+1/2'
'x+1/2, -y+1/2, -z'
'-x, -y, -z'
'x-1/2, y, -z-1/2'
'x, -y-1/2, z-1/2'
'-x-1/2, y-1/2, z'

loop_
_atom_site_label
_atom_site_type_symbol
_atom_site_fract_x
_atom_site_fract_y
_atom_site_fract_z
_atom_site_U_iso_or_equiv
_atom_site_adp_type
_atom_site_occupancy
_atom_site_site_symmetry_order
_atom_site_calc_flag
_atom_site_refinement_flags_posn
_atom_site_refinement_flags_adp
_atom_site_refinement_flags_occupancy
_atom_site_disorder_assembly
_atom_site_disorder_group
Co1 Co 0.50262(3) 0.33495(3) 0.31435(3) 0.06666(19) Uani 1 1 d . . . . .
Co2 Co 0.19921(3) 0.13592(3) 0.40348(3) 0.06818(19) Uani 1 1 d . . . . .
N11 N 0.4390(2) 0.23536(19) 0.35345(19) 0.0735(8) Uani 1 1 d . . . . .
N12 N 0.3231(2) 0.1611(2) 0.3889(2) 0.0769(8) Uani 1 1 d . . . . .
N21B N 0.5895(12) 0.3831(10) 0.3903(7) 0.077(5) Uani 0.5 1 d D U P A 2
N21A N 0.5928(11) 0.3574(11) 0.3841(6) 0.072(4) Uani 0.5 1 d D U P A 1
N22B N 0.6599(7) 0.3950(6) 0.4936(7) 0.066(3) Uani 0.5 1 d D U P A 2
N22A N 0.6734(7) 0.3664(7) 0.4909(7) 0.073(3) Uani 0.5 1 d D U P A 1
N31 N 0.4171(2) 0.42804(19) 0.30543(17) 0.0710(7) Uani 1 1 d . . . . .
N32 N 0.3358(2) 0.53634(19) 0.34331(19) 0.0751(8) Uani 1 1 d . . . . .
N41 N 0.5584(2) 0.3087(2) 0.21847(17) 0.0756(8) Uani 1 1 d . . . . .
N42 N 0.6336(2) 0.23446(19) 0.13617(17) 0.0728(8) Uani 1 1 d . . . . .
C11 C 0.3535(2) 0.2326(2) 0.3602(2) 0.0718(9) Uani 1 1 d . . . . .
H11 H 0.3180 0.2772 0.3459 0.086 Uiso 1 1 calc R . . . .
C12 C 0.4672(3) 0.1592(3) 0.3820(3) 0.1013(15) Uani 1 1 d D . . . .
H12 H 0.5241 0.1411 0.3853 0.122 Uiso 0.5 1 calc R . P B 2
C13 C 0.3957(3) 0.1148(3) 0.4046(3) 0.1012(16) Uani 1 1 d D . . . .
H13 H 0.3964 0.0617 0.4270 0.121 Uiso 0.5 1 calc R . P C 2
C14 C 0.4068(7) 0.0398(5) 0.4476(6) 0.089(3) Uani 0.4 1 d D . P D 1
H14 H 0.3592 0.0117 0.4672 0.107 Uiso 0.4 1 calc R . P D 1
C15 C 0.4893(8) 0.0093(8) 0.4599(8) 0.107(4) Uani 0.4 1 d D . P D 1
H15 H 0.4973 -0.0416 0.4851 0.128 Uiso 0.4 1 calc R . P D 1
C16 C 0.5602(8) 0.0548(7) 0.4347(7) 0.104(4) Uani 0.4 1 d D . P D 1
H16 H 0.6151 0.0326 0.4420 0.125 Uiso 0.4 1 calc R . P D 1
C17 C 0.5513(6) 0.1332(7) 0.3984(7) 0.097(4) Uani 0.4 1 d D . P D 1
H17 H 0.5989 0.1662 0.3860 0.116 Uiso 0.4 1 calc R . P D 1
C21 C 0.6006(3) 0.3513(3) 0.4570(2) 0.0746(10) Uani 1 1 d D . . . .
H21 H 0.5709 0.3047 0.4758 0.090 Uiso 0.5 1 calc R . P A 2
C22A C 0.6755(7) 0.3823(11) 0.3677(5) 0.121(4) Uani 0.5 1 d D U P A 1
H22A H 0.6967 0.3918 0.3203 0.145 Uiso 0.5 1 calc R . P A 1
C22B C 0.6261(9) 0.4619(9) 0.3892(6) 0.136(5) Uani 0.5 1 d D . P A 2
C23A C 0.7217(7) 0.3907(11) 0.4316(6) 0.132(5) Uani 0.5 1 d D U P A 1
H23A H 0.7781 0.4104 0.4342 0.159 Uiso 0.5 1 calc R . P A 1
C23B C 0.6718(8) 0.4706(8) 0.4571(6) 0.135(5) Uani 0.5 1 d D . P A 2
C24B C 0.7028(12) 0.5547(9) 0.4769(13) 0.094(5) Uani 0.2 1 d D U P A 2
H24B H 0.7287 0.5615 0.5229 0.113 Uiso 0.2 1 calc R . P A 2
C25B C 0.6959(14) 0.6281(11) 0.4295(11) 0.092(4) Uani 0.2 1 d D U P A 2
H25B H 0.7224 0.6795 0.4408 0.111 Uiso 0.2 1 calc R . P A 2
C26B C 0.6460(14) 0.6165(12) 0.3645(12) 0.091(4) Uani 0.2 1 d D U P A 2
H26B H 0.6378 0.6626 0.3331 0.109 Uiso 0.2 1 calc R . P A 2
C27B C 0.6076(14) 0.5372(9) 0.3452(11) 0.084(4) Uani 0.2 1 d D U P A 2
H27B H 0.5709 0.5336 0.3046 0.101 Uiso 0.2 1 calc R . P A 2
C31 C 0.4001(3) 0.4839(2) 0.3576(2) 0.0760(10) Uani 1 1 d . . . . .
H31 H 0.4313 0.4862 0.4016 0.091 Uiso 1 1 calc R . . . .
C32 C 0.3588(4) 0.4467(3) 0.2516(3) 0.1070(16) Uani 1 1 d . . . . .
H32 H 0.3540 0.4195 0.2061 0.128 Uiso 1 1 calc R . . . .
C33 C 0.3094(3) 0.5110(3) 0.2752(3) 0.1064(17) Uani 1 1 d . . . . .
H33 H 0.2639 0.5347 0.2489 0.128 Uiso 1 1 calc R . . . .
C41 C 0.5905(3) 0.2341(2) 0.1985(2) 0.0741(9) Uani 1 1 d . . . . .
H41 H 0.5829 0.1853 0.2267 0.089 Uiso 1 1 calc R . . . .
C42 C 0.5826(5) 0.3607(3) 0.1639(3) 0.118(2) Uani 1 1 d . . . . .
H42 H 0.5706 0.4184 0.1614 0.141 Uiso 1 1 calc R . . . .
C43 C 0.6275(5) 0.3160(3) 0.1132(3) 0.124(2) Uani 1 1 d . . . . .
H43 H 0.6504 0.3377 0.0695 0.149 Uiso 1 1 calc R . . . .

loop_
_atom_site_aniso_label
_atom_site_aniso_U_11
_atom_site_aniso_U_22
_atom_site_aniso_U_33
_atom_site_aniso_U_23
_atom_site_aniso_U_13
_atom_site_aniso_U_12
Co1 0.0604(3) 0.0694(3) 0.0702(3) -0.0018(2) 0.0071(2) 0.0008(2)
Co2 0.0651(3) 0.0675(3) 0.0719(3) 0.0068(2) -0.0006(2) -0.0058(2)
N11 0.0617(17) 0.0666(17) 0.092(2) 0.0053(16) 0.0097(15) 0.0012(14)
N12 0.0680(19) 0.0683(18) 0.094(2) 0.0124(16) 0.0005(17) -0.0013(15)
N21B 0.074(6) 0.084(10) 0.072(6) -0.002(5) -0.009(5) -0.021(6)
N21A 0.064(5) 0.085(9) 0.067(5) 0.002(5) 0.012(4) -0.018(5)
N22B 0.062(5) 0.068(6) 0.069(4) 0.017(4) -0.001(4) 0.000(4)
N22A 0.058(5) 0.084(7) 0.077(5) 0.017(5) 0.005(4) 0.006(5)
N31 0.0710(18) 0.0667(17) 0.0753(19) -0.0048(14) -0.0052(15) 0.0028(14)
N32 0.0757(19) 0.0659(17) 0.084(2) 0.0008(15) -0.0116(17) 0.0077(15)
N41 0.084(2) 0.0731(18) 0.0699(18) 0.0027(15) 0.0129(16) 0.0058(16)
N42 0.079(2) 0.0681(17) 0.0711(18) 0.0019(14) 0.0115(16) 0.0011(15)
C11 0.063(2) 0.065(2) 0.088(2) 0.0099(18) 0.0038(18) 0.0017(16)
C12 0.079(3) 0.077(3) 0.148(5) 0.025(3) 0.009(3) 0.014(2)
C13 0.077(3) 0.073(2) 0.154(5) 0.028(3) 0.011(3) 0.007(2)
C14 0.091(7) 0.056(5) 0.120(9) 0.009(5) -0.004(6) -0.003(5)
C15 0.129(11) 0.073(7) 0.118(10) 0.011(7) -0.007(8) 0.026(7)
C16 0.097(9) 0.099(8) 0.116(9) 0.010(7) -0.018(7) 0.026(7)
C17 0.058(6) 0.099(8) 0.133(11) -0.010(7) -0.013(6) 0.003(5)
C21 0.069(2) 0.082(2) 0.073(2) 0.0041(19) 0.0034(19) -0.0034(19)
C22A 0.076(6) 0.224(13) 0.064(5) 0.023(7) 0.009(4) -0.066(7)
C22B 0.146(11) 0.164(12) 0.099(8) 0.042(8) -0.015(8) -0.086(10)
C23A 0.072(6) 0.242(15) 0.083(6) 0.018(8) 0.014(5) -0.072(8)
C23B 0.138(11) 0.153(11) 0.112(9) 0.028(8) -0.037(8) -0.065(9)
C24B 0.098(11) 0.066(8) 0.119(12) -0.007(9) -0.019(10) -0.019(8)
C25B 0.102(10) 0.055(7) 0.121(10) -0.009(7) -0.013(8) -0.020(7)
C26B 0.104(10) 0.066(7) 0.103(9) 0.008(7) -0.005(8) -0.013(7)
C27B 0.098(11) 0.079(9) 0.076(9) 0.007(8) -0.004(9) -0.014(8)
C31 0.080(2) 0.073(2) 0.075(2) -0.0021(18) -0.012(2) 0.0068(19)
C32 0.120(4) 0.102(3) 0.099(3) -0.028(3) -0.037(3) 0.020(3)
C33 0.109(4) 0.096(3) 0.115(4) -0.017(3) -0.050(3) 0.024(3)
C41 0.083(2) 0.067(2) 0.073(2) 0.0037(17) 0.0139(19) -0.0018(18)
C42 0.174(6) 0.071(3) 0.109(4) 0.015(3) 0.048(4) 0.024(3)
C43 0.191(6) 0.080(3) 0.102(3) 0.021(3) 0.067(4) 0.020(3)

loop_
_atom_type_symbol
_atom_type_description
_atom_type_scat_dispersion_real
_atom_type_scat_dispersion_imag
_atom_type_scat_source
C C 0.0033 0.0016 'International Tables Vol C Tables 4.2.6.8 and 6.1.1.4'
H H 0.0000 0.0000 'International Tables Vol C Tables 4.2.6.8 and 6.1.1.4'
Co Co 0.3494 0.9721 'International Tables Vol C Tables 4.2.6.8 and 6.1.1.4'
N N 0.0061 0.0033 'International Tables Vol C Tables 4.2.6.8 and 6.1.1.4'

loop_
_geom_angle_atom_site_label_1
_geom_angle_atom_site_label_2
_geom_angle_atom_site_label_3
_geom_angle
_geom_angle_site_symmetry_1
_geom_angle_site_symmetry_3
N11 Co1 N21B 112.2(3) . .
N21A Co1 N11 106.0(4) . .
N21A Co1 N31 113.9(6) . .
N21A Co1 N41 107.1(5) . .
N31 Co1 N11 106.34(13) . .
N31 Co1 N21B 102.6(6) . .
N41 Co1 N11 111.32(14) . .
N41 Co1 N21B 111.8(5) . .
N41 Co1 N31 112.07(13) . .
N12 Co2 N22B 117.7(4) . 4_456
N12 Co2 N32 110.57(14) . 8_655
N12 Co2 N42 107.03(14) . 6_556
N22A Co2 N12 109.5(3) 4_456 .
N22A Co2 N32 117.7(3) 4_456 8_655
N22A Co2 N42 105.1(3) 4_456 6_556
N32 Co2 N22B 103.3(3) 8_655 4_456
N32 Co2 N42 106.25(13) 8_655 6_556
N42 Co2 N22B 111.4(3) 6_556 4_456
C11 N11 Co1 123.6(3) . .
C11 N11 C12 104.6(3) . .
C12 N11 Co1 131.7(3) . .
C11 N12 Co2 124.5(3) . .
C11 N12 C13 103.9(3) . .
C13 N12 Co2 131.5(3) . .
C21 N21B Co1 123.5(8) . .
C21 N21B C22B 107.8(10) . .
C22B N21B Co1 126.5(9) . .
C21 N21A Co1 134.9(9) . .
C21 N21A C22A 98.6(10) . .
C22A N21A Co1 126.4(8) . .
C21 N22B Co2 122.9(7) . 4_556
C21 N22B C23B 107.7(9) . .
C23B N22B Co2 127.7(8) . 4_556
C21 N22A Co2 129.3(9) . 4_556
C21 N22A C23A 99.1(9) . .
C23A N22A Co2 131.5(8) . 4_556
C31 N31 Co1 124.7(3) . .
C31 N31 C32 103.5(3) . .
C32 N31 Co1 131.5(3) . .
C31 N32 Co2 126.5(3) . 8_665
C31 N32 C33 102.8(3) . .
C33 N32 Co2 130.3(3) . 8_665
C41 N41 Co1 125.9(3) . .
C41 N41 C42 103.8(3) . .
C42 N41 Co1 129.8(3) . .
C41 N42 Co2 124.6(3) . 6_656
C41 N42 C43 103.4(3) . .
C43 N42 Co2 131.8(3) . 6_656
N12 C11 N11 114.7(3) . .
N11 C12 C17 129.0(6) . .
C13 C12 N11 107.4(4) . .
C13 C12 C17 122.8(6) . .
N12 C13 C12 109.3(4) . .
N12 C13 C14 130.8(6) . .
C12 C13 C14 119.2(6) . .
C15 C14 C13 119.1(9) . .
C14 C15 C16 120.0(11) . .
C15 C16 C17 122.0(11) . .
C12 C17 C16 116.5(10) . .
N21B C21 N22B 110.4(8) . .
N22A C21 N21A 122.0(9) . .
C23A C22A N21A 109.6(9) . .
N21B C22B C23B 106.4(9) . .
N21B C22B C27B 131.8(12) . .
C23B C22B C27B 119.3(12) . .
N22A C23A C22A 110.4(9) . .
N22B C23B C22B 105.2(9) . .
N22B C23B C24B 135.7(12) . .
C22B C23B C24B 117.7(12) . .
C25B C24B C23B 124.1(17) . .
C26B C25B C24B 115.3(16) . .
C25B C26B C27B 122.9(17) . .
C26B C27B C22B 119.9(16) . .
N31 C31 N32 115.4(4) . .
C33 C32 N31 108.4(4) . .
C32 C33 N32 109.8(4) . .
N42 C41 N41 114.9(3) . .
N41 C42 C43 109.0(4) . .
C42 C43 N42 108.9(4) . .

loop_
_geom_bond_atom_site_label_1
_geom_bond_atom_site_label_2
_geom_bond_distance
_geom_bond_site_symmetry_2
Co1 N11 1.984(3) .
Co1 N21B 2.067(13) .
Co1 N21A 1.915(13) .
Co1 N31 1.984(3) .
Co1 N41 1.980(3) .
Co2 N12 1.981(3) .
Co2 N22B 2.016(12) 4_456
Co2 N22A 1.949(13) 4_456
Co2 N32 1.985(3) 8_655
Co2 N42 1.990(3) 6_556
N11 C11 1.332(5) .
N11 C12 1.378(5) .
N12 C11 1.327(5) .
N12 C13 1.371(6) .
N21B C21 1.316(11) .
N21B C22B 1.366(13) .
N21A C21 1.326(11) .
N21A C22A 1.373(14) .
N22B Co2 2.016(12) 4_556
N22B C21 1.327(10) .
N22B C23B 1.374(12) .
N22A Co2 1.949(13) 4_556
N22A C21 1.308(11) .
N22A C23A 1.363(13) .
N31 C31 1.316(5) .
N31 C32 1.361(5) .
N32 Co2 1.985(3) 8_665
N32 C31 1.321(5) .
N32 C33 1.356(6) .
N41 C41 1.326(5) .
N41 C42 1.335(6) .
N42 Co2 1.990(3) 6_656
N42 C41 1.310(5) .
N42 C43 1.354(6) .
C12 C13 1.373(6) .
C12 C17 1.400(9) .
C13 C14 1.424(9) .
C14 C15 1.386(11) .
C15 C16 1.389(12) .
C16 C17 1.406(11) .
C22A C23A 1.365(15) .
C22B C23B 1.422(11) .
C22B C27B 1.457(14) .
C23B C24B 1.454(13) .
C24B C25B 1.444(15) .
C25B C26B 1.418(15) .
C26B C27B 1.428(14) .
C32 C33 1.339(7) .
C42 C43 1.349(7) .
